data_7125387
loop_
_publ_author_name
'Hong, Seong-Jin'
'Dutta, Ranjan'
'Kumar, Ravi'
'He, Qing'
'Lynch, Vincent M.'
'Sessler, Jonathan L.'
'Lee, Chang-Hee'

_publ_section_title
;
 meso-Alkylidenyl dibenzihexaphyrins: synthesis and protonation studies.
;
_journal_issue 65
_journal_name_full 'Chemical communications (Cambridge, England)'
_journal_page_first 9693
_journal_page_last 9696
_journal_paper_doi 10.1039/c9cc04607k
_journal_volume 55
_journal_year 2019
_chemical_formula_moiety 'C41 H18 F5 N2 O4, C H Cl3, C2 F3 O2, C2 H F3 O2'
_chemical_formula_sum 'C18 H15 Cl0 F0 N4 O'
_chemical_formula_weight 303.34
_space_group_crystal_system triclinic
_space_group_IT_number 2
_space_group_name_Hall '-P 1'
_space_group_name_H-M_alt 'P -1'
_atom_sites_solution_hydrogens mixed
_audit_creation_date 2019-05-30
_audit_creation_method
;
Olex2 1.2
(compiled 2018.05.29 svn.r3508 for OlexSys, GUI svn.r5506)
;
_audit_update_record
;
2019-06-06 deposited with the CCDC.	2019-07-22 downloaded from the CCDC.
;
_cell_angle_alpha 70.698(3)
_cell_angle_beta 66.001(3)
_cell_angle_gamma 67.022(3)
_cell_formula_units_Z 2
_cell_length_a 12.9539(16)
_cell_length_b 14.4757(18)
_cell_length_c 14.7250(18)
_cell_measurement_reflns_used 20264
_cell_measurement_temperature 100(2)
_cell_measurement_theta_max 25.4
_cell_measurement_theta_min 2.99
_cell_volume 2273.4(5)
_computing_molecular_graphics 'Olex2 (Dolomanov et al., 2009)'
_computing_publication_material 'Olex2 (Dolomanov et al., 2009)'
_computing_structure_refinement 'XL (Sheldrick, 2008)'
_diffrn_ambient_temperature 100.15
_diffrn_measured_fraction_theta_full 0.998
_diffrn_measured_fraction_theta_max 0.998
_diffrn_measurement_device_type 'Rigaku AFC-12 with Saturn 724+ CCD'
_diffrn_radiation_type MoK\a
_diffrn_radiation_wavelength 0.71073
_diffrn_reflns_av_R_equivalents 0.0324
_diffrn_reflns_av_unetI/netI 0.0278
_diffrn_reflns_Laue_measured_fraction_full 0.998
_diffrn_reflns_Laue_measured_fraction_max 0.998
_diffrn_reflns_limit_h_max 15
_diffrn_reflns_limit_h_min -15
_diffrn_reflns_limit_k_max 17
_diffrn_reflns_limit_k_min -16
_diffrn_reflns_limit_l_max 17
_diffrn_reflns_limit_l_min -17
_diffrn_reflns_number 32004
_diffrn_reflns_point_group_measured_fraction_full 0.998
_diffrn_reflns_point_group_measured_fraction_max 0.998
_diffrn_reflns_theta_full 25.242
_diffrn_reflns_theta_max 25.350
_diffrn_reflns_theta_min 2.993
_exptl_absorpt_coefficient_mu 0.029
_exptl_crystal_colour brown
_exptl_crystal_density_diffrn 0.443
_exptl_crystal_description block
_exptl_crystal_F_000 318
_exptl_crystal_size_max 0.54
_exptl_crystal_size_mid 0.46
_exptl_crystal_size_min 0.33
_refine_diff_density_max 0.540
_refine_diff_density_min -0.647
_refine_diff_density_rms 0.066
_refine_ls_extinction_method none
_refine_ls_goodness_of_fit_ref 1.058
_refine_ls_hydrogen_treatment mixed
_refine_ls_matrix_type full
_refine_ls_number_parameters 663
_refine_ls_number_reflns 8323
_refine_ls_number_restraints 88
_refine_ls_restrained_S_all 1.069
_refine_ls_R_factor_all 0.0531
_refine_ls_R_factor_gt 0.0478
_refine_ls_shift/su_max 0.001
_refine_ls_shift/su_mean 0.000
_refine_ls_structure_factor_coef Fsqd
_refine_ls_weighting_details 'w=1/[\s^2^(Fo^2^)+(0.0756P)^2^+2.2322P] where P=(Fo^2^+2Fc^2^)/3'
_refine_ls_weighting_scheme calc
_refine_ls_wR_factor_gt 0.1351
_refine_ls_wR_factor_ref 0.1395
_reflns_Friedel_coverage 0.000
_reflns_number_gt 7323
_reflns_number_total 8323
_reflns_threshold_expression 'I > 2\s(I)'
_cod_data_source_file c9cc04607k2.cif
_cod_data_source_block Compound5TFA
_cod_database_code 7125387
_shelx_shelxl_version_number 2018/3
_shelx_space_group_comment
;
The symmetry employed for this shelxl refinement is uniquely defined
by the following loop, which should always be used as a source of
symmetry information in preference to the above space-group names.
They are only intended as comments.
;
_olex2_refinement_description
;
1. Fixed Uiso
 At 1.2 times of:
  All C(H) groups, All N(H) groups
2. Restrained distances
 O5-H5
 0.84 with sigma of 0.01
 C39-F8 \\sim C39-F8A
 with sigma of 0.02
 C39-F9 \\sim C39-F9A
 with sigma of 0.02
 C39-F10 \\sim C39-F10A
 with sigma of 0.02
3. Uiso/Uaniso restraints and constraints
F8 \\sim F9 \\sim F10 \\sim F8A \\sim F9A \\sim F10A: within 2A with sigma of
0.01 and sigma for terminal atoms of 0.02
Uanis(F8) \\sim Ueq, Uanis(F9) \\sim Ueq, Uanis(F10) \\sim Ueq, Uanis(F8A)
\\sim Ueq, Uanis(F9A) \\sim Ueq, Uanis(F10A) \\sim Ueq: with sigma of 0.01 and
sigma for terminal atoms of 0.02
4. Others
 Sof(F10A)=Sof(F9A)=Sof(F8A)=1-FVAR(1)
 Sof(F8)=Sof(F9)=Sof(F10)=FVAR(1)
5.a Ternary CH refined with riding coordinates:
 C40(H40)
5.b Aromatic/amide H refined with riding coordinates:
 N1(H1), N2(H2), C2(H2A), C3(H3), C7(H7), C8(H8), C14(H14), C15(H15), C16(H16),
  C17(H17), C21(H21), C22(H22), C24(H24), C25(H25), C30(H30), C31(H31),
 C32(H32), C33(H33)
;
_olex2_submission_special_instructions 'No special instructions were received'

loop_
_space_group_symop_operation_xyz
'x, y, z'
'-x, -y, -z'

loop_
_atom_site_label
_atom_site_type_symbol
_atom_site_fract_x
_atom_site_fract_y
_atom_site_fract_z
_atom_site_U_iso_or_equiv
_atom_site_adp_type
_atom_site_occupancy
_atom_site_site_symmetry_order
_atom_site_calc_flag
_atom_site_refinement_flags_posn
_atom_site_refinement_flags_adp
_atom_site_refinement_flags_occupancy
_atom_site_disorder_assembly
_atom_site_disorder_group
C00T C 0.3051(2) 0.05613(15) 0.45289(15) 0.0180(4) Uani 1 1 d . . . . .
C00Z C 0.1886(2) 0.09846(16) 0.50895(16) 0.0201(4) Uani 1 1 d . . . . .
F1 F 0.48764(12) -0.06911(10) 0.45799(11) 0.0299(3) Uani 1 1 d . . . . .
O1 O 0.14206(14) 0.53688(12) 0.24964(11) 0.0249(4) Uani 1 1 d . . . . .
N1 N 0.36822(17) -0.07196(13) 0.31777(13) 0.0196(4) Uani 1 1 d . . . . .
H1 H 0.325298 -0.091279 0.380555 0.023 Uiso 1 1 calc R . . . .
C1 C 0.4181(2) -0.12792(16) 0.24470(16) 0.0201(4) Uani 1 1 d . . . . .
C01B C 0.2124(2) -0.01898(17) 0.66186(16) 0.0242(5) Uani 1 1 d . . . . .
C01F C 0.3741(2) -0.02536(16) 0.50635(17) 0.0211(4) Uani 1 1 d . . . . .
C01K C 0.3299(2) -0.06089(17) 0.60982(18) 0.0245(5) Uani 1 1 d . . . . .
F2 F 0.40040(14) -0.13448(11) 0.65996(12) 0.0370(4) Uani 1 1 d . . . . .
O2 O 0.38858(15) 0.58400(12) -0.09477(11) 0.0248(4) Uani 1 1 d . . . . .
N2 N 0.33893(16) 0.24472(13) 0.20435(13) 0.0179(4) Uani 1 1 d . . . . .
H2 H 0.342095 0.216146 0.158630 0.021 Uiso 1 1 calc R . . . .
C2 C 0.4842(2) -0.07261(17) 0.15607(16) 0.0253(5) Uani 1 1 d . . . . .
H2A H 0.530465 -0.094514 0.093574 0.030 Uiso 1 1 calc R . . . .
F3 F 0.16813(15) -0.05542(11) 0.76027(10) 0.0345(3) Uani 1 1 d . . . . .
O3 O 0.63819(15) 0.42418(12) -0.28210(12) 0.0266(4) Uani 1 1 d . . . . .
C3 C 0.4690(2) 0.01871(18) 0.17711(17) 0.0261(5) Uani 1 1 d . . . . .
H3 H 0.502189 0.071556 0.131638 0.031 Uiso 1 1 calc R . . . .
F4 F 0.02851(13) 0.10325(11) 0.66108(10) 0.0334(3) Uani 1 1 d . . . . .
O4 O 0.77211(15) 0.16434(12) -0.47021(11) 0.0244(4) Uani 1 1 d . . . . .
C4 C 0.3944(2) 0.01915(17) 0.27950(16) 0.0215(5) Uani 1 1 d . . . . .
F5 F 0.11633(12) 0.17586(10) 0.46298(10) 0.0294(3) Uani 1 1 d . . . . .
C5 C 0.34943(19) 0.09173(16) 0.34126(16) 0.0190(4) Uani 1 1 d . . . . .
C6 C 0.33908(19) 0.19558(16) 0.30240(15) 0.0183(4) Uani 1 1 d . . . . .
C7 C 0.33455(19) 0.26908(16) 0.35012(16) 0.0191(4) Uani 1 1 d . . . . .
H7 H 0.332056 0.257828 0.418203 0.023 Uiso 1 1 calc R . . . .
C8 C 0.33448(19) 0.35898(16) 0.27927(16) 0.0180(4) Uani 1 1 d . . . . .
H8 H 0.335219 0.420499 0.288738 0.022 Uiso 1 1 calc R . . . .
C9 C 0.33312(18) 0.34390(15) 0.18985(15) 0.0164(4) Uani 1 1 d . . . . .
C10 C 0.33666(19) 0.41376(16) 0.09109(15) 0.0167(4) Uani 1 1 d . . . . .
C11 C 0.28526(18) 0.51652(16) 0.08169(15) 0.0166(4) Uani 1 1 d . . . . .
C12 C 0.19243(18) 0.57300(16) 0.16349(15) 0.0171(4) Uani 1 1 d . . . . .
C13 C 0.16698(19) 0.68413(16) 0.11562(16) 0.0201(4) Uani 1 1 d . . . . .
C14 C 0.0906(2) 0.76757(18) 0.16005(18) 0.0279(5) Uani 1 1 d . . . . .
H14 H 0.043767 0.758468 0.229616 0.033 Uiso 1 1 calc R . . . .
C15 C 0.0852(2) 0.86497(19) 0.09908(19) 0.0340(6) Uani 1 1 d . . . . .
H15 H 0.034946 0.923326 0.128049 0.041 Uiso 1 1 calc R . . . .
C16 C 0.1522(2) 0.87893(18) -0.00405(19) 0.0319(6) Uani 1 1 d . . . . .
H16 H 0.146514 0.946290 -0.044031 0.038 Uiso 1 1 calc R . . . .
C016 C 0.1417(2) 0.06096(17) 0.61149(16) 0.0234(5) Uani 1 1 d . . . . .
C17 C 0.2271(2) 0.79469(17) -0.04842(17) 0.0249(5) Uani 1 1 d . . . . .
H17 H 0.272087 0.803449 -0.118499 0.030 Uiso 1 1 calc R . . . .
C18 C 0.23405(19) 0.69746(16) 0.01302(16) 0.0195(4) Uani 1 1 d . . . . .
C19 C 0.31209(19) 0.59647(16) -0.01354(15) 0.0185(4) Uani 1 1 d . . . . .
C20 C 0.40329(19) 0.36421(15) 0.00168(15) 0.0164(4) Uani 1 1 d . . . . .
C21 C 0.3556(2) 0.38743(16) -0.07548(16) 0.0208(4) Uani 1 1 d . . . . .
H21 H 0.279946 0.436168 -0.071671 0.025 Uiso 1 1 calc R . . . .
C22 C 0.4179(2) 0.33974(16) -0.15754(16) 0.0209(4) Uani 1 1 d . . . . .
H22 H 0.383456 0.353251 -0.208263 0.025 Uiso 1 1 calc R . . . .
C23 C 0.5308(2) 0.27220(15) -0.16599(15) 0.0173(4) Uani 1 1 d . . . . .
C24 C 0.5778(2) 0.24601(16) -0.08815(16) 0.0198(4) Uani 1 1 d . . . . .
H24 H 0.653659 0.197563 -0.092498 0.024 Uiso 1 1 calc R . . . .
C25 C 0.51321(19) 0.29099(16) -0.00397(15) 0.0179(4) Uani 1 1 d . . . . .
H25 H 0.544206 0.271716 0.050248 0.021 Uiso 1 1 calc R . . . .
C26 C 0.60061(19) 0.22434(16) -0.25742(15) 0.0179(4) Uani 1 1 d . . . . .
C27 C 0.67549(19) 0.27040(15) -0.33997(15) 0.0173(4) Uani 1 1 d . . . . .
C28 C 0.69302(19) 0.36895(16) -0.34384(16) 0.0187(4) Uani 1 1 d . . . . .
C29 C 0.78980(19) 0.38792(16) -0.43932(16) 0.0183(4) Uani 1 1 d . . . . .
C30 C 0.8416(2) 0.46630(17) -0.47597(17) 0.0242(5) Uani 1 1 d . . . . .
H30 H 0.817217 0.517806 -0.438697 0.029 Uiso 1 1 calc R . . . .
C31 C 0.9308(2) 0.46648(18) -0.56953(18) 0.0254(5) Uani 1 1 d . . . . .
H31 H 0.968887 0.518549 -0.596003 0.030 Uiso 1 1 calc R . . . .
C32 C 0.9656(2) 0.39196(18) -0.62527(17) 0.0249(5) Uani 1 1 d . . . . .
H32 H 1.026031 0.394671 -0.689305 0.030 Uiso 1 1 calc R . . . .
C33 C 0.9132(2) 0.31395(17) -0.58854(16) 0.0218(5) Uani 1 1 d . . . . .
H33 H 0.936247 0.263252 -0.626399 0.026 Uiso 1 1 calc R . . . .
C34 C 0.82559(19) 0.31276(16) -0.49413(15) 0.0178(4) Uani 1 1 d . . . . .
C35 C 0.75834(19) 0.23815(16) -0.43793(15) 0.0177(4) Uani 1 1 d . . . . .
Cl1 Cl 0.26141(7) 0.68767(7) -0.27813(6) 0.0493(2) Uani 1 1 d . . . . .
Cl2 Cl 0.48718(7) 0.66374(6) -0.43880(6) 0.0482(2) Uani 1 1 d . . . . .
Cl3 Cl 0.36643(8) 0.51267(5) -0.37459(6) 0.0484(2) Uani 1 1 d . . . . .
C40 C 0.3945(3) 0.6002(2) -0.3330(2) 0.0381(6) Uani 1 1 d . . . . .
H40 H 0.436167 0.561079 -0.281411 0.046 Uiso 1 1 calc R . . . .
O1A O 0.1967(3) 0.0984(2) 0.03152(16) 0.0615(7) Uani 1 1 d . . . . .
O2A O 0.2744(2) 0.17826(16) 0.08214(14) 0.0469(6) Uani 1 1 d . . . . .
F6 F 0.16203(19) -0.00647(16) 0.23382(14) 0.0577(5) Uani 1 1 d . . . . .
F7 F 0.13837(16) 0.13272(17) 0.27274(13) 0.0541(5) Uani 1 1 d . . . . .
F0AA F 0.01665(18) 0.1261(2) 0.21293(16) 0.0708(6) Uani 1 1 d . . . . .
C36 C 0.2085(3) 0.1299(2) 0.0958(2) 0.0400(7) Uani 1 1 d . . . . .
C37 C 0.1303(3) 0.0961(3) 0.2051(2) 0.0444(7) Uani 1 1 d . . . . .
O5 O 0.2413(2) 0.20428(17) -0.14166(15) 0.0470(5) Uani 1 1 d D . . . .
O6 O 0.2363(2) 0.08858(18) -0.20816(16) 0.0569(7) Uani 1 1 d . . . . .
C38 C 0.2435(3) 0.1690(2) -0.2120(2) 0.0355(6) Uani 1 1 d . . . . .
C39 C 0.2601(3) 0.2475(2) -0.3125(2) 0.0429(7) Uani 1 1 d D . . . .
H5 H 0.226(4) 0.167(3) -0.0827(17) 0.100(17) Uiso 1 1 d D . . . .
F8 F 0.3627(5) 0.2651(5) -0.3429(4) 0.0741(17) Uani 0.734(10) 1 d D U P A 1
F9 F 0.1797(6) 0.3335(4) -0.3011(5) 0.112(3) Uani 0.734(10) 1 d D U P A 1
F10 F 0.2647(5) 0.2128(4) -0.3870(2) 0.0602(13) Uani 0.734(10) 1 d D U P A 1
F10A F 0.1903(17) 0.2579(11) -0.3668(9) 0.077(3) Uani 0.266(10) 1 d D U P A 2
F9A F 0.2271(16) 0.3433(9) -0.3147(12) 0.071(3) Uani 0.266(10) 1 d D U P A 2
F8A F 0.3735(11) 0.2385(14) -0.3598(14) 0.103(6) Uani 0.266(10) 1 d D U P A 2

loop_
_atom_site_aniso_label
_atom_site_aniso_U_11
_atom_site_aniso_U_22
_atom_site_aniso_U_33
_atom_site_aniso_U_23
_atom_site_aniso_U_13
_atom_site_aniso_U_12
C00T 0.0297(12) 0.0131(10) 0.0137(10) -0.0045(8) -0.0039(9) -0.0107(9)
C00Z 0.0296(12) 0.0142(10) 0.0149(10) -0.0026(8) -0.0058(9) -0.0066(9)
F1 0.0261(7) 0.0248(7) 0.0367(8) -0.0108(6) -0.0077(6) -0.0043(6)
O1 0.0278(8) 0.0241(8) 0.0166(8) -0.0058(6) 0.0025(6) -0.0102(7)
N1 0.0321(10) 0.0156(9) 0.0107(8) -0.0050(7) 0.0019(7) -0.0140(8)
C1 0.0298(12) 0.0159(10) 0.0133(10) -0.0066(8) 0.0009(9) -0.0109(9)
C01B 0.0423(14) 0.0223(11) 0.0114(10) 0.0000(8) -0.0074(9) -0.0172(10)
C01F 0.0263(11) 0.0169(10) 0.0228(11) -0.0072(8) -0.0062(9) -0.0083(9)
C01K 0.0373(13) 0.0169(11) 0.0238(11) 0.0001(9) -0.0155(10) -0.0101(10)
F2 0.0486(9) 0.0278(8) 0.0357(8) 0.0041(6) -0.0265(7) -0.0074(7)
O2 0.0325(9) 0.0227(8) 0.0127(7) -0.0059(6) 0.0030(6) -0.0104(7)
N2 0.0294(10) 0.0157(9) 0.0099(8) -0.0055(7) 0.0008(7) -0.0133(7)
C2 0.0370(13) 0.0201(11) 0.0145(10) -0.0078(9) 0.0057(9) -0.0153(10)
F3 0.0561(10) 0.0346(8) 0.0124(6) 0.0025(5) -0.0070(6) -0.0232(7)
O3 0.0373(9) 0.0205(8) 0.0211(8) -0.0114(6) 0.0052(7) -0.0170(7)
C3 0.0381(13) 0.0205(11) 0.0161(11) -0.0067(9) 0.0053(10) -0.0172(10)
F4 0.0309(8) 0.0350(8) 0.0202(7) -0.0085(6) 0.0052(6) -0.0074(6)
O4 0.0370(9) 0.0206(8) 0.0139(7) -0.0078(6) 0.0030(7) -0.0151(7)
C4 0.0313(12) 0.0171(10) 0.0149(10) -0.0059(8) 0.0012(9) -0.0127(9)
F5 0.0303(7) 0.0261(7) 0.0193(6) -0.0004(5) -0.0056(6) -0.0017(6)
C5 0.0253(11) 0.0188(11) 0.0136(10) -0.0059(8) -0.0006(8) -0.0111(9)
C6 0.0262(11) 0.0178(10) 0.0103(9) -0.0050(8) 0.0020(8) -0.0123(9)
C7 0.0274(11) 0.0178(10) 0.0123(9) -0.0058(8) -0.0024(8) -0.0086(9)
C8 0.0250(11) 0.0130(10) 0.0172(10) -0.0058(8) -0.0029(8) -0.0084(8)
C9 0.0199(10) 0.0144(10) 0.0130(9) -0.0048(8) 0.0019(8) -0.0090(8)
C10 0.0212(10) 0.0183(10) 0.0126(9) -0.0052(8) -0.0003(8) -0.0115(8)
C11 0.0203(10) 0.0190(10) 0.0111(9) -0.0050(8) 0.0002(8) -0.0105(8)
C12 0.0185(10) 0.0181(10) 0.0150(10) -0.0066(8) -0.0008(8) -0.0078(8)
C13 0.0230(11) 0.0197(11) 0.0154(10) -0.0054(8) -0.0037(9) -0.0053(9)
C14 0.0305(13) 0.0255(12) 0.0181(11) -0.0087(9) -0.0036(9) 0.0003(10)
C15 0.0405(15) 0.0216(12) 0.0284(13) -0.0108(10) -0.0092(11) 0.0052(11)
C16 0.0449(15) 0.0192(12) 0.0244(12) -0.0006(9) -0.0145(11) -0.0018(11)
C016 0.0290(12) 0.0227(11) 0.0158(10) -0.0076(9) -0.0004(9) -0.0091(9)
C17 0.0329(13) 0.0203(11) 0.0164(10) -0.0011(9) -0.0080(9) -0.0047(10)
C18 0.0236(11) 0.0186(11) 0.0151(10) -0.0047(8) -0.0052(8) -0.0051(9)
C19 0.0230(11) 0.0187(10) 0.0139(10) -0.0050(8) -0.0029(8) -0.0081(9)
C20 0.0245(11) 0.0134(10) 0.0114(9) -0.0040(7) 0.0014(8) -0.0120(8)
C21 0.0255(11) 0.0170(10) 0.0184(10) -0.0069(8) -0.0041(9) -0.0052(9)
C22 0.0307(12) 0.0193(11) 0.0151(10) -0.0057(8) -0.0062(9) -0.0093(9)
C23 0.0283(11) 0.0121(9) 0.0116(9) -0.0042(7) 0.0013(8) -0.0127(8)
C24 0.0226(11) 0.0173(10) 0.0168(10) -0.0063(8) -0.0003(8) -0.0070(9)
C25 0.0241(11) 0.0174(10) 0.0120(9) -0.0034(8) -0.0027(8) -0.0090(9)
C26 0.0258(11) 0.0154(10) 0.0125(10) -0.0051(8) -0.0021(8) -0.0084(9)
C27 0.0241(11) 0.0138(10) 0.0130(10) -0.0042(8) -0.0020(8) -0.0076(8)
C28 0.0254(11) 0.0159(10) 0.0145(10) -0.0031(8) -0.0028(9) -0.0096(9)
C29 0.0224(11) 0.0170(10) 0.0148(10) -0.0030(8) -0.0037(8) -0.0079(9)
C30 0.0307(12) 0.0211(11) 0.0205(11) -0.0049(9) -0.0013(9) -0.0141(10)
C31 0.0271(12) 0.0244(12) 0.0229(11) -0.0017(9) -0.0010(9) -0.0156(10)
C32 0.0226(11) 0.0277(12) 0.0181(11) -0.0022(9) 0.0006(9) -0.0105(10)
C33 0.0235(11) 0.0219(11) 0.0160(10) -0.0053(8) -0.0011(9) -0.0070(9)
C34 0.0212(11) 0.0160(10) 0.0136(10) -0.0023(8) -0.0034(8) -0.0056(8)
C35 0.0230(11) 0.0157(10) 0.0117(9) -0.0027(8) -0.0019(8) -0.0070(8)
Cl1 0.0432(4) 0.0648(5) 0.0427(4) -0.0210(4) -0.0149(3) -0.0093(4)
Cl2 0.0578(5) 0.0553(5) 0.0368(4) -0.0112(3) -0.0069(3) -0.0295(4)
Cl3 0.0712(5) 0.0346(4) 0.0527(4) 0.0012(3) -0.0367(4) -0.0197(3)
C40 0.0438(16) 0.0399(15) 0.0318(14) -0.0038(11) -0.0153(12) -0.0132(12)
O1A 0.110(2) 0.0818(17) 0.0276(10) -0.0053(10) -0.0176(12) -0.0724(16)
O2A 0.0846(16) 0.0540(13) 0.0258(9) -0.0032(9) -0.0159(10) -0.0503(12)
F6 0.0737(13) 0.0642(12) 0.0399(10) 0.0051(9) -0.0127(9) -0.0440(11)
F7 0.0484(10) 0.0937(15) 0.0313(9) -0.0295(9) -0.0016(8) -0.0301(10)
F0AA 0.0478(11) 0.1155(19) 0.0584(13) -0.0154(12) -0.0176(10) -0.0350(12)
C36 0.0626(19) 0.0453(16) 0.0275(13) -0.0052(12) -0.0152(13) -0.0324(15)
C37 0.0445(17) 0.064(2) 0.0345(15) -0.0133(14) -0.0116(13) -0.0248(15)
O5 0.0776(16) 0.0504(13) 0.0285(10) -0.0070(9) -0.0152(10) -0.0374(12)
O6 0.104(2) 0.0567(14) 0.0322(11) -0.0042(10) -0.0199(12) -0.0527(14)
C38 0.0474(16) 0.0423(16) 0.0260(13) -0.0087(11) -0.0087(11) -0.0243(13)
C39 0.060(2) 0.0410(16) 0.0313(14) -0.0070(12) -0.0130(14) -0.0208(15)
F8 0.115(4) 0.103(4) 0.037(2) 0.0074(19) -0.021(2) -0.086(3)
F9 0.119(4) 0.069(3) 0.062(2) 0.010(2) -0.024(3) 0.034(3)
F10 0.113(4) 0.070(2) 0.0223(13) 0.0002(13) -0.0261(17) -0.056(2)
F10A 0.138(8) 0.068(6) 0.053(5) -0.002(4) -0.046(6) -0.051(6)
F9A 0.129(8) 0.045(5) 0.054(6) -0.007(4) -0.042(6) -0.031(5)
F8A 0.077(7) 0.075(7) 0.058(7) 0.011(5) 0.023(5) 0.010(6)

loop_
_atom_type_symbol
_atom_type_description
_atom_type_scat_dispersion_real
_atom_type_scat_dispersion_imag
_atom_type_scat_source
C C 0.0033 0.0016 'International Tables Vol C Tables 4.2.6.8 and 6.1.1.4'
H H 0.0000 0.0000 'International Tables Vol C Tables 4.2.6.8 and 6.1.1.4'
N N 0.0061 0.0033 'International Tables Vol C Tables 4.2.6.8 and 6.1.1.4'
O O 0.0106 0.0060 'International Tables Vol C Tables 4.2.6.8 and 6.1.1.4'
F F 0.0171 0.0103 'International Tables Vol C Tables 4.2.6.8 and 6.1.1.4'
Cl Cl 0.1484 0.1585 'International Tables Vol C Tables 4.2.6.8 and 6.1.1.4'

loop_
_geom_angle_atom_site_label_1
_geom_angle_atom_site_label_2
_geom_angle_atom_site_label_3
_geom_angle
_geom_angle_site_symmetry_1
_geom_angle_site_symmetry_3
C00Z C00T C01F 116.30(19) . .
C00Z C00T C5 121.1(2) . .
C01F C00T C5 122.5(2) . .
F5 C00Z C00T 119.90(19) . .
F5 C00Z C016 117.6(2) . .
C016 C00Z C00T 122.5(2) . .
C1 N1 H1 125.0 . .
C1 N1 C4 109.93(17) . .
C4 N1 H1 125.0 . .
N1 C1 C2 107.81(18) . .
N1 C1 C26 124.07(19) . 2_655
C2 C1 C26 128.05(19) . 2_655
F3 C01B C01K 120.2(2) . .
F3 C01B C016 120.1(2) . .
C016 C01B C01K 119.7(2) . .
F1 C01F C00T 119.8(2) . .
F1 C01F C01K 118.2(2) . .
C01K C01F C00T 121.9(2) . .
C01B C01K C01F 119.8(2) . .
F2 C01K C01B 119.7(2) . .
F2 C01K C01F 120.4(2) . .
C6 N2 H2 125.4 . .
C9 N2 H2 125.4 . .
C9 N2 C6 109.20(16) . .
C1 C2 H2A 126.2 . .
C3 C2 C1 107.55(19) . .
C3 C2 H2A 126.2 . .
C2 C3 H3 126.3 . .
C2 C3 C4 107.32(19) . .
C4 C3 H3 126.3 . .
N1 C4 C3 107.32(18) . .
N1 C4 C5 120.27(19) . .
C5 C4 C3 132.4(2) . .
C4 C5 C00T 118.01(18) . .
C6 C5 C00T 118.62(18) . .
C6 C5 C4 123.28(19) . .
N2 C6 C5 124.25(18) . .
N2 C6 C7 107.17(18) . .
C5 C6 C7 128.46(19) . .
C6 C7 H7 126.4 . .
C8 C7 C6 107.24(18) . .
C8 C7 H7 126.4 . .
C7 C8 H8 126.0 . .
C7 C8 C9 107.96(18) . .
C9 C8 H8 126.0 . .
N2 C9 C8 108.32(18) . .
N2 C9 C10 121.34(18) . .
C8 C9 C10 130.09(18) . .
C9 C10 C20 115.16(18) . .
C11 C10 C9 122.51(18) . .
C11 C10 C20 122.32(18) . .
C10 C11 C12 127.18(18) . .
C10 C11 C19 126.04(18) . .
C12 C11 C19 106.77(17) . .
O1 C12 C11 127.80(19) . .
O1 C12 C13 125.62(19) . .
C13 C12 C11 106.45(17) . .
C14 C13 C12 128.7(2) . .
C14 C13 C18 121.2(2) . .
C18 C13 C12 110.12(18) . .
C13 C14 H14 121.2 . .
C13 C14 C15 117.6(2) . .
C15 C14 H14 121.2 . .
C14 C15 H15 119.2 . .
C14 C15 C16 121.5(2) . .
C16 C15 H15 119.2 . .
C15 C16 H16 119.8 . .
C17 C16 C15 120.5(2) . .
C17 C16 H16 119.8 . .
C01B C016 C00Z 119.7(2) . .
F4 C016 C00Z 119.9(2) . .
F4 C016 C01B 120.4(2) . .
C16 C17 H17 121.0 . .
C18 C17 C16 118.0(2) . .
C18 C17 H17 121.0 . .
C13 C18 C19 110.10(18) . .
C17 C18 C13 121.2(2) . .
C17 C18 C19 128.6(2) . .
O2 C19 C11 127.9(2) . .
O2 C19 C18 125.3(2) . .
C18 C19 C11 106.52(17) . .
C21 C20 C10 120.87(19) . .
C25 C20 C10 119.89(19) . .
C25 C20 C21 119.20(18) . .
C20 C21 H21 119.9 . .
C22 C21 C20 120.2(2) . .
C22 C21 H21 119.9 . .
C21 C22 H22 119.9 . .
C21 C22 C23 120.2(2) . .
C23 C22 H22 119.9 . .
C22 C23 C26 120.11(19) . .
C24 C23 C22 120.06(19) . .
C24 C23 C26 119.80(19) . .
C23 C24 H24 120.2 . .
C23 C24 C25 119.6(2) . .
C25 C24 H24 120.2 . .
C20 C25 H25 119.7 . .
C24 C25 C20 120.5(2) . .
C24 C25 H25 119.7 . .
C1 C26 C23 113.01(17) 2_655 .
C27 C26 C1 126.89(18) . 2_655
C27 C26 C23 120.07(18) . .
C26 C27 C28 122.82(18) . .
C26 C27 C35 131.38(18) . .
C35 C27 C28 105.73(17) . .
O3 C28 C27 127.42(19) . .
O3 C28 C29 125.65(19) . .
C29 C28 C27 106.92(17) . .
C30 C29 C28 129.28(19) . .
C30 C29 C34 121.2(2) . .
C34 C29 C28 109.54(18) . .
C29 C30 H30 121.3 . .
C29 C30 C31 117.4(2) . .
C31 C30 H30 121.3 . .
C30 C31 H31 119.3 . .
C30 C31 C32 121.5(2) . .
C32 C31 H31 119.3 . .
C31 C32 H32 119.5 . .
C33 C32 C31 120.9(2) . .
C33 C32 H32 119.5 . .
C32 C33 H33 121.3 . .
C32 C33 C34 117.5(2) . .
C34 C33 H33 121.3 . .
C29 C34 C33 121.5(2) . .
C29 C34 C35 110.31(18) . .
C33 C34 C35 128.17(19) . .
O4 C35 C27 129.19(19) . .
O4 C35 C34 123.44(19) . .
C34 C35 C27 107.37(17) . .
Cl1 C40 Cl2 111.03(16) . .
Cl1 C40 Cl3 110.36(16) . .
Cl1 C40 H40 109.1 . .
Cl2 C40 Cl3 108.14(15) . .
Cl2 C40 H40 109.1 . .
Cl3 C40 H40 109.1 . .
O1A C36 C37 112.1(2) . .
O2A C36 O1A 128.5(3) . .
O2A C36 C37 119.3(2) . .
F6 C37 C36 110.8(3) . .
F7 C37 F6 107.2(2) . .
F7 C37 C36 112.5(2) . .
F0AA C37 F6 106.6(3) . .
F0AA C37 F7 107.3(3) . .
F0AA C37 C36 112.2(3) . .
C38 O5 H5 116(3) . .
O5 C38 C39 110.3(2) . .
O6 C38 O5 129.5(3) . .
O6 C38 C39 120.2(2) . .
F8 C39 C38 110.7(3) . .
F8 C39 F10 104.4(3) . .
F9 C39 C38 110.3(4) . .
F9 C39 F8 106.9(5) . .
F9 C39 F10 112.6(4) . .
F10 C39 C38 111.8(3) . .
F10A C39 C38 114.5(5) . .
F9A C39 C38 121.5(7) . .
F9A C39 F10A 93.7(8) . .
F9A C39 F8A 96.3(10) . .
F8A C39 C38 110.1(8) . .
F8A C39 F10A 119.2(10) . .

loop_
_geom_bond_atom_site_label_1
_geom_bond_atom_site_label_2
_geom_bond_distance
_geom_bond_site_symmetry_2
C00T C00Z 1.390(3) .
C00T C01F 1.395(3) .
C00T C5 1.484(3) .
C00Z F5 1.336(3) .
C00Z C016 1.383(3) .
F1 C01F 1.338(3) .
O1 C12 1.210(3) .
N1 H1 0.8800 .
N1 C1 1.354(3) .
N1 C4 1.369(3) .
C1 C2 1.419(3) .
C1 C26 1.448(3) 2_655
C01B C01K 1.381(4) .
C01B F3 1.327(3) .
C01B C016 1.373(3) .
C01F C01K 1.384(3) .
C01K F2 1.335(3) .
O2 C19 1.218(3) .
N2 H2 0.8800 .
N2 C6 1.383(3) .
N2 C9 1.356(3) .
C2 H2A 0.9500 .
C2 C3 1.378(3) .
O3 C28 1.217(3) .
C3 H3 0.9500 .
C3 C4 1.422(3) .
F4 C016 1.335(3) .
O4 C35 1.232(3) .
C4 C5 1.412(3) .
C5 C6 1.393(3) .
C6 C7 1.429(3) .
C7 H7 0.9500 .
C7 C8 1.373(3) .
C8 H8 0.9500 .
C8 C9 1.412(3) .
C9 C10 1.466(3) .
C10 C11 1.357(3) .
C10 C20 1.486(3) .
C11 C12 1.507(3) .
C11 C19 1.507(3) .
C12 C13 1.490(3) .
C13 C14 1.389(3) .
C13 C18 1.395(3) .
C14 H14 0.9500 .
C14 C15 1.391(4) .
C15 H15 0.9500 .
C15 C16 1.401(4) .
C16 H16 0.9500 .
C16 C17 1.394(3) .
C17 H17 0.9500 .
C17 C18 1.390(3) .
C18 C19 1.488(3) .
C20 C21 1.394(3) .
C20 C25 1.393(3) .
C21 H21 0.9500 .
C21 C22 1.382(3) .
C22 H22 0.9500 .
C22 C23 1.388(3) .
C23 C24 1.388(3) .
C23 C26 1.499(3) .
C24 H24 0.9500 .
C24 C25 1.388(3) .
C25 H25 0.9500 .
C26 C27 1.369(3) .
C27 C28 1.509(3) .
C27 C35 1.498(3) .
C28 C29 1.484(3) .
C29 C30 1.387(3) .
C29 C34 1.390(3) .
C30 H30 0.9500 .
C30 C31 1.392(3) .
C31 H31 0.9500 .
C31 C32 1.395(3) .
C32 H32 0.9500 .
C32 C33 1.387(3) .
C33 H33 0.9500 .
C33 C34 1.392(3) .
C34 C35 1.472(3) .
Cl1 C40 1.752(3) .
Cl2 C40 1.763(3) .
Cl3 C40 1.779(3) .
C40 H40 1.0000 .
O1A C36 1.259(3) .
O2A C36 1.222(3) .
F6 C37 1.342(4) .
F7 C37 1.328(3) .
F0AA C37 1.328(4) .
C36 C37 1.548(4) .
O5 C38 1.284(3) .
O5 H5 0.846(10) .
O6 C38 1.185(3) .
C38 C39 1.533(4) .
C39 F8 1.318(5) .
C39 F9 1.283(5) .
C39 F10 1.322(4) .
C39 F10A 1.370(11) .
C39 F9A 1.274(11) .
C39 F8A 1.319(13) .

loop_
_geom_torsion_atom_site_label_1
_geom_torsion_atom_site_label_2
_geom_torsion_atom_site_label_3
_geom_torsion_atom_site_label_4
_geom_torsion
_geom_torsion_site_symmetry_1
_geom_torsion_site_symmetry_4
C00T C00Z C016 C01B 2.1(3) . .
C00T C00Z C016 F4 -178.60(19) . .
C00T C01F C01K C01B 3.5(3) . .
C00T C01F C01K F2 -175.53(19) . .
C00T C5 C6 N2 -157.6(2) . .
C00T C5 C6 C7 26.8(3) . .
C00Z C00T C01F F1 -178.96(18) . .
C00Z C00T C01F C01K -1.2(3) . .
C00Z C00T C5 C4 -120.7(2) . .
C00Z C00T C5 C6 56.1(3) . .
F1 C01F C01K C01B -178.66(19) . .
F1 C01F C01K F2 2.3(3) . .
O1 C12 C13 C14 6.1(4) . .
O1 C12 C13 C18 -174.5(2) . .
N1 C1 C2 C3 -2.0(3) . .
N1 C4 C5 C00T 17.8(3) . .
N1 C4 C5 C6 -158.8(2) . .
C1 N1 C4 C3 -2.2(3) . .
C1 N1 C4 C5 178.5(2) . .
C1 C2 C3 C4 0.7(3) . .
C1 C26 C27 C28 -177.0(2) 2_655 .
C1 C26 C27 C35 -0.5(4) 2_655 .
C01F C00T C00Z F5 -179.10(18) . .
C01F C00T C00Z C016 -1.6(3) . .
C01F C00T C5 C4 54.9(3) . .
C01F C00T C5 C6 -128.4(2) . .
C01K C01B C016 C00Z 0.3(3) . .
C01K C01B C016 F4 -179.0(2) . .
N2 C6 C7 C8 -1.3(2) . .
N2 C9 C10 C11 152.5(2) . .
N2 C9 C10 C20 -29.0(3) . .
C2 C3 C4 N1 0.9(3) . .
C2 C3 C4 C5 -179.9(3) . .
F3 C01B C01K C01F 177.27(19) . .
F3 C01B C01K F2 -3.7(3) . .
F3 C01B C016 C00Z 180.0(2) . .
F3 C01B C016 F4 0.7(3) . .
O3 C28 C29 C30 3.5(4) . .
O3 C28 C29 C34 -175.7(2) . .
C3 C4 C5 C00T -161.3(3) . .
C3 C4 C5 C6 22.1(4) . .
C4 N1 C1 C2 2.7(3) . .
C4 N1 C1 C26 -174.5(2) . 2_655
C4 C5 C6 N2 18.9(4) . .
C4 C5 C6 C7 -156.6(2) . .
F5 C00Z C016 C01B 179.6(2) . .
F5 C00Z C016 F4 -1.1(3) . .
C5 C00T C00Z F5 -3.3(3) . .
C5 C00T C00Z C016 174.2(2) . .
C5 C00T C01F F1 5.3(3) . .
C5 C00T C01F C01K -176.9(2) . .
C5 C6 C7 C8 174.9(2) . .
C6 N2 C9 C8 2.5(2) . .
C6 N2 C9 C10 177.37(19) . .
C6 C7 C8 C9 2.8(3) . .
C7 C8 C9 N2 -3.3(2) . .
C7 C8 C9 C10 -177.6(2) . .
C8 C9 C10 C11 -33.8(4) . .
C8 C9 C10 C20 144.7(2) . .
C9 N2 C6 C5 -177.1(2) . .
C9 N2 C6 C7 -0.7(2) . .
C9 C10 C11 C12 -17.7(3) . .
C9 C10 C11 C19 161.4(2) . .
C9 C10 C20 C21 133.0(2) . .
C9 C10 C20 C25 -44.8(3) . .
C10 C11 C12 O1 -5.2(4) . .
C10 C11 C12 C13 178.9(2) . .
C10 C11 C19 O2 -5.7(4) . .
C10 C11 C19 C18 179.8(2) . .
C10 C20 C21 C22 -179.17(19) . .
C10 C20 C25 C24 -178.35(19) . .
C11 C10 C20 C21 -48.5(3) . .
C11 C10 C20 C25 133.7(2) . .
C11 C12 C13 C14 -177.8(2) . .
C11 C12 C13 C18 1.5(2) . .
C12 C11 C19 O2 173.6(2) . .
C12 C11 C19 C18 -0.9(2) . .
C12 C13 C14 C15 178.1(2) . .
C12 C13 C18 C17 -179.3(2) . .
C12 C13 C18 C19 -2.2(3) . .
C13 C14 C15 C16 1.4(4) . .
C13 C18 C19 O2 -172.8(2) . .
C13 C18 C19 C11 1.9(2) . .
C14 C13 C18 C17 0.1(4) . .
C14 C13 C18 C19 177.3(2) . .
C14 C15 C16 C17 -0.3(4) . .
C15 C16 C17 C18 -0.8(4) . .
C16 C17 C18 C13 0.9(4) . .
C16 C17 C18 C19 -175.6(2) . .
C016 C01B C01K C01F -3.0(3) . .
C016 C01B C01K F2 176.0(2) . .
C17 C18 C19 O2 4.1(4) . .
C17 C18 C19 C11 178.8(2) . .
C18 C13 C14 C15 -1.3(4) . .
C19 C11 C12 O1 175.6(2) . .
C19 C11 C12 C13 -0.3(2) . .
C20 C10 C11 C12 163.9(2) . .
C20 C10 C11 C19 -17.0(3) . .
C20 C21 C22 C23 -3.1(3) . .
C21 C20 C25 C24 3.8(3) . .
C21 C22 C23 C24 5.1(3) . .
C21 C22 C23 C26 -177.1(2) . .
C22 C23 C24 C25 -2.7(3) . .
C22 C23 C26 C1 -90.3(2) . 2_655
C22 C23 C26 C27 91.8(3) . .
C23 C24 C25 C20 -1.8(3) . .
C23 C26 C27 C28 0.6(3) . .
C23 C26 C27 C35 177.0(2) . .
C24 C23 C26 C1 87.4(2) . 2_655
C24 C23 C26 C27 -90.5(3) . .
C25 C20 C21 C22 -1.3(3) . .
C26 C1 C2 C3 175.0(2) 2_655 .
C26 C23 C24 C25 179.57(19) . .
C26 C27 C28 O3 -7.3(4) . .
C26 C27 C28 C29 173.6(2) . .
C26 C27 C35 O4 5.8(4) . .
C26 C27 C35 C34 -174.3(2) . .
C27 C28 C29 C30 -177.5(2) . .
C27 C28 C29 C34 3.4(2) . .
C28 C27 C35 O4 -177.2(2) . .
C28 C27 C35 C34 2.7(2) . .
C28 C29 C30 C31 -179.2(2) . .
C28 C29 C34 C33 178.1(2) . .
C28 C29 C34 C35 -1.7(2) . .
C29 C30 C31 C32 1.1(4) . .
C29 C34 C35 O4 179.3(2) . .
C29 C34 C35 C27 -0.7(2) . .
C30 C29 C34 C33 -1.1(3) . .
C30 C29 C34 C35 179.1(2) . .
C30 C31 C32 C33 -0.8(4) . .
C31 C32 C33 C34 -0.4(3) . .
C32 C33 C34 C29 1.3(3) . .
C32 C33 C34 C35 -178.9(2) . .
C33 C34 C35 O4 -0.6(4) . .
C33 C34 C35 C27 179.5(2) . .
C34 C29 C30 C31 -0.1(3) . .
C35 C27 C28 O3 175.4(2) . .
C35 C27 C28 C29 -3.6(2) . .
O1A C36 C37 F6 62.7(4) . .
O1A C36 C37 F7 -177.3(3) . .
O1A C36 C37 F0AA -56.3(4) . .
O2A C36 C37 F6 -114.7(3) . .
O2A C36 C37 F7 5.2(4) . .
O2A C36 C37 F0AA 126.2(3) . .
O5 C38 C39 F8 63.0(4) . .
O5 C38 C39 F9 -55.1(6) . .
O5 C38 C39 F10 178.9(4) . .
O5 C38 C39 F10A -137.5(9) . .
O5 C38 C39 F9A -26.3(10) . .
O5 C38 C39 F8A 84.9(11) . .
O6 C38 C39 F8 -116.1(4) . .
O6 C38 C39 F9 125.8(6) . .
O6 C38 C39 F10 -0.2(5) . .
O6 C38 C39 F10A 43.4(10) . .
O6 C38 C39 F9A 154.6(10) . .
O6 C38 C39 F8A -94.2(11) . .

loop_
_smtbx_masks_void_nr
_smtbx_masks_void_average_x
_smtbx_masks_void_average_y
_smtbx_masks_void_average_z
_smtbx_masks_void_volume
_smtbx_masks_void_count_electrons
1 0.000 0.000 0.500 25.7 0.0
2 0.000 0.500 0.000 182.8 52.8
